data_2214128
loop_
_publ_author_name
'Zhen-Hua Li'
'Wei-Ke Su'

_publ_section_title
;
 Ethyl (1,3-dimethyl-2,6-dioxo-1,2,3,6-tetrahydropurin-7-yl)acetate
;
_journal_coeditor_code CV2216
_journal_issue 7
_journal_name_full 'Acta Crystallographica Section E'
_journal_page_first o3118
_journal_page_last o3119
_journal_paper_doi 10.1107/S1600536807012287
_journal_volume 63
_journal_year 2007
_chemical_formula_iupac 'C11 H14 N4 O4'
_chemical_formula_moiety 'C11 H14 N4 O4'
_chemical_formula_sum 'C11 H14 N4 O4'
_chemical_formula_weight 266.26
_chemical_name_systematic
;
Ethyl (1,3-dimethyl-2,6-dioxo-1,2,3,6-tetrahydropurin-7-yl)acetate
;
_space_group_IT_number 14
_symmetry_cell_setting monoclinic
_symmetry_space_group_name_Hall '-P 2ybc'
_symmetry_space_group_name_H-M 'P 1 21/c 1'
_atom_sites_solution_hydrogens geom
_atom_sites_solution_primary direct
_atom_sites_solution_secondary difmap
_audit_creation_method SHELXL-97
_cell_angle_alpha 90.00
_cell_angle_beta 107.492(12)
_cell_angle_gamma 90.00
_cell_formula_units_Z 4
_cell_length_a 8.502(5)
_cell_length_b 20.702(12)
_cell_length_c 7.399(4)
_cell_measurement_reflns_used 1254
_cell_measurement_temperature 298(2)
_cell_measurement_theta_max 24.12
_cell_measurement_theta_min 2.51
_cell_volume 1242.1(12)
_computing_cell_refinement 'SAINT (Bruker, 2002)'
_computing_data_collection 'SMART (Bruker, 2002)'
_computing_data_reduction SAINT
_computing_molecular_graphics 'SHELXTL (Bruker, 2002)'
_computing_publication_material SHELXL97
_computing_structure_refinement 'SHELXL97 (Sheldrick, 1997)'
_computing_structure_solution 'SHELXS97 (Sheldrick, 1997)'
_diffrn_ambient_temperature 298(2)
_diffrn_measured_fraction_theta_full 0.999
_diffrn_measured_fraction_theta_max 0.999
_diffrn_measurement_device_type 'Bruker APEX area-detector'
_diffrn_measurement_method '\f and \w'
_diffrn_radiation_monochromator graphite
_diffrn_radiation_source 'fine-focus sealed tube'
_diffrn_radiation_type MoK\a
_diffrn_radiation_wavelength 0.71073
_diffrn_reflns_av_R_equivalents 0.0386
_diffrn_reflns_av_sigmaI/netI 0.0471
_diffrn_reflns_limit_h_max 10
_diffrn_reflns_limit_h_min -10
_diffrn_reflns_limit_k_max 24
_diffrn_reflns_limit_k_min -22
_diffrn_reflns_limit_l_max 8
_diffrn_reflns_limit_l_min -7
_diffrn_reflns_number 6459
_diffrn_reflns_theta_full 25.01
_diffrn_reflns_theta_max 25.01
_diffrn_reflns_theta_min 1.97
_diffrn_standards_decay_% 0
_diffrn_standards_interval_count 0
_diffrn_standards_number 0
_exptl_absorpt_coefficient_mu 0.111
_exptl_absorpt_correction_T_max 0.9908
_exptl_absorpt_correction_T_min 0.9836
_exptl_absorpt_correction_type multi-scan
_exptl_absorpt_process_details '(SADABS; Bruker, 2002)'
_exptl_crystal_colour colourless
_exptl_crystal_density_diffrn 1.424
_exptl_crystal_density_method 'not measured'
_exptl_crystal_description block
_exptl_crystal_F_000 560
_exptl_crystal_size_max 0.15
_exptl_crystal_size_mid 0.14
_exptl_crystal_size_min 0.13
_refine_diff_density_max 0.299
_refine_diff_density_min -0.250
_refine_ls_extinction_method none
_refine_ls_goodness_of_fit_ref 1.166
_refine_ls_hydrogen_treatment constr
_refine_ls_matrix_type full
_refine_ls_number_parameters 175
_refine_ls_number_reflns 2188
_refine_ls_number_restraints 0
_refine_ls_restrained_S_all 1.166
_refine_ls_R_factor_all 0.1118
_refine_ls_R_factor_gt 0.0879
_refine_ls_shift/su_max 0.000
_refine_ls_shift/su_mean 0.000
_refine_ls_structure_factor_coef Fsqd
_refine_ls_weighting_details 'calc w=1/[\s^2^(Fo^2^)+(0.0527P)^2^+1.4768P] where P=(Fo^2^+2Fc^2^)/3'
_refine_ls_weighting_scheme calc
_refine_ls_wR_factor_gt 0.1763
_refine_ls_wR_factor_ref 0.1883
_reflns_number_gt 1715
_reflns_number_total 2188
_reflns_threshold_expression I>2\s(I)
_cod_data_source_file cv2216.cif
_cod_data_source_block I
_cod_original_cell_volume 1242.0(12)
_cod_original_sg_symbol_H-M 'P 21/c'
_cod_database_code 2214128
_cod_database_fobs_code 2214128

loop_
_symmetry_equiv_pos_as_xyz
'x, y, z'
'-x, y+1/2, -z+1/2'
'-x, -y, -z'
'x, -y-1/2, z-1/2'

loop_
_atom_site_type_symbol
_atom_site_label
_atom_site_fract_x
_atom_site_fract_y
_atom_site_fract_z
_atom_site_U_iso_or_equiv
_atom_site_adp_type
_atom_site_calc_flag
_atom_site_refinement_flags
_atom_site_occupancy
O O1 0.6561(4) 0.42446(13) 0.0833(4) 0.0650(9) Uani d . 1
O O2 0.2499(3) 0.29210(15) -0.2752(4) 0.0642(9) Uani d . 1
O O3 1.1062(4) 0.43953(15) 0.3271(4) 0.0730(10) Uani d . 1
O O4 1.0342(4) 0.37959(15) 0.0653(4) 0.0661(9) Uani d . 1
N N1 0.4544(4) 0.35752(15) -0.0998(4) 0.0446(8) Uani d . 1
N N2 0.4821(4) 0.24456(15) -0.0911(4) 0.0435(8) Uani d . 1
N N3 0.8481(3) 0.29969(15) 0.2261(4) 0.0417(8) Uani d . 1
N N4 0.7383(4) 0.20414(15) 0.1230(5) 0.0476(8) Uani d . 1
C C1 0.6097(5) 0.37010(18) 0.0332(5) 0.0432(9) Uani d . 1
C C2 0.3874(5) 0.2973(2) -0.1615(5) 0.0449(10) Uani d . 1
C C3 0.6349(4) 0.25227(18) 0.0387(5) 0.0382(9) Uani d . 1
C C4 0.6960(4) 0.31178(17) 0.0960(5) 0.0374(9) Uani d . 1
C C5 0.8650(5) 0.23573(19) 0.2349(6) 0.0486(10) Uani d . 1
H H5 0.9580 0.2152 0.3130 0.058 Uiso calc R 1
C C6 0.9595(5) 0.3477(2) 0.3397(6) 0.0511(11) Uani d . 1
H H6A 1.0471 0.3259 0.4352 0.061 Uiso calc R 1
H H6B 0.8996 0.3743 0.4045 0.061 Uiso calc R 1
C C7 1.0342(5) 0.3902(2) 0.2229(6) 0.0493(10) Uani d . 1
C C8 1.1918(9) 0.4854(3) 0.2416(9) 0.108(2) Uani d . 1
H H8A 1.2806 0.4637 0.2089 0.129 Uiso calc R 1
H H8B 1.1159 0.5024 0.1258 0.129 Uiso calc R 1
C C9 1.2548(12) 0.5351(3) 0.3629(10) 0.152(4) Uani d . 1
H H9A 1.1665 0.5578 0.3911 0.228 Uiso calc R 1
H H9B 1.3132 0.5642 0.3050 0.228 Uiso calc R 1
H H9C 1.3290 0.5183 0.4780 0.228 Uiso calc R 1
C C10 0.3485(6) 0.4137(2) -0.1735(7) 0.0662(13) Uani d . 1
H H10A 0.3303 0.4172 -0.3076 0.099 Uiso calc R 1
H H10B 0.4013 0.4522 -0.1121 0.099 Uiso calc R 1
H H10C 0.2446 0.4083 -0.1490 0.099 Uiso calc R 1
C C11 0.4140(5) 0.1801(2) -0.1439(6) 0.0591(12) Uani d . 1
H H11A 0.3549 0.1666 -0.0584 0.089 Uiso calc R 1
H H11B 0.5020 0.1503 -0.1372 0.089 Uiso calc R 1
H H11C 0.3402 0.1810 -0.2709 0.089 Uiso calc R 1

loop_
_atom_site_aniso_label
_atom_site_aniso_U_11
_atom_site_aniso_U_22
_atom_site_aniso_U_33
_atom_site_aniso_U_12
_atom_site_aniso_U_13
_atom_site_aniso_U_23
O1 0.0668(19) 0.0378(17) 0.077(2) -0.0005(14) 0.0017(16) 0.0002(15)
O2 0.0416(17) 0.091(2) 0.0507(18) -0.0067(15) -0.0010(14) -0.0006(16)
O3 0.091(2) 0.063(2) 0.0550(19) -0.0302(18) 0.0077(17) -0.0030(16)
O4 0.077(2) 0.075(2) 0.0465(19) -0.0188(17) 0.0181(16) 0.0029(16)
N1 0.0393(18) 0.049(2) 0.0432(19) 0.0091(15) 0.0089(15) 0.0062(15)
N2 0.0416(18) 0.0447(19) 0.0449(19) -0.0096(15) 0.0141(16) -0.0044(15)
N3 0.0346(17) 0.0464(19) 0.0413(18) 0.0014(14) 0.0074(14) 0.0076(15)
N4 0.049(2) 0.0402(18) 0.056(2) 0.0068(16) 0.0194(17) 0.0056(16)
C1 0.046(2) 0.040(2) 0.043(2) 0.0011(18) 0.0134(19) 0.0039(18)
C2 0.040(2) 0.060(3) 0.038(2) -0.003(2) 0.0160(19) -0.0016(19)
C3 0.039(2) 0.042(2) 0.038(2) 0.0013(17) 0.0176(18) 0.0008(16)
C4 0.0347(19) 0.038(2) 0.038(2) 0.0000(16) 0.0092(17) 0.0022(16)
C5 0.040(2) 0.054(3) 0.051(2) 0.013(2) 0.013(2) 0.014(2)
C6 0.038(2) 0.066(3) 0.041(2) -0.0078(19) 0.0007(18) 0.004(2)
C7 0.038(2) 0.053(3) 0.048(3) -0.0042(19) 0.0000(19) 0.006(2)
C8 0.149(6) 0.077(4) 0.085(4) -0.059(4) 0.017(4) 0.008(3)
C9 0.263(10) 0.096(5) 0.113(5) -0.092(6) 0.080(6) -0.029(4)
C10 0.061(3) 0.066(3) 0.065(3) 0.023(2) 0.009(2) 0.008(2)
C11 0.062(3) 0.061(3) 0.062(3) -0.020(2) 0.029(2) -0.016(2)

loop_
_atom_type_symbol
_atom_type_description
_atom_type_scat_dispersion_real
_atom_type_scat_dispersion_imag
_atom_type_scat_source
C C 0.0033 0.0016 'International Tables Vol C Tables 4.2.6.8 and 6.1.1.4'
H H 0.0000 0.0000 'International Tables Vol C Tables 4.2.6.8 and 6.1.1.4'
N N 0.0061 0.0033 'International Tables Vol C Tables 4.2.6.8 and 6.1.1.4'
O O 0.0106 0.0060 'International Tables Vol C Tables 4.2.6.8 and 6.1.1.4'

loop_
_geom_angle_atom_site_label_1
_geom_angle_atom_site_label_2
_geom_angle_atom_site_label_3
_geom_angle
C7 O3 C8 117.3(4)
C2 N1 C1 126.8(3)
C2 N1 C10 116.2(3)
C1 N1 C10 116.9(3)
C2 N2 C3 120.0(3)
C2 N2 C11 119.2(3)
C3 N2 C11 120.6(3)
C5 N3 C4 106.2(3)
C5 N3 C6 127.6(3)
C4 N3 C6 126.1(3)
C5 N4 C3 102.7(3)
O1 C1 N1 122.3(3)
O1 C1 C4 127.0(4)
N1 C1 C4 110.8(3)
O2 C2 N2 121.7(4)
O2 C2 N1 121.2(4)
N2 C2 N1 117.1(3)
N4 C3 C4 113.0(3)
N4 C3 N2 125.8(3)
C4 C3 N2 121.2(3)
C3 C4 N3 104.1(3)
C3 C4 C1 124.1(3)
N3 C4 C1 131.8(3)
N4 C5 N3 114.0(3)
N4 C5 H5 123.0
N3 C5 H5 123.0
N3 C6 C7 112.5(3)
N3 C6 H6A 109.1
C7 C6 H6A 109.1
N3 C6 H6B 109.1
C7 C6 H6B 109.1
H6A C6 H6B 107.8
O4 C7 O3 125.6(4)
O4 C7 C6 125.6(4)
O3 C7 C6 108.7(4)
C9 C8 O3 110.8(5)
C9 C8 H8A 109.5
O3 C8 H8A 109.5
C9 C8 H8B 109.5
O3 C8 H8B 109.5
H8A C8 H8B 108.1
C8 C9 H9A 109.5
C8 C9 H9B 109.5
H9A C9 H9B 109.5
C8 C9 H9C 109.5
H9A C9 H9C 109.5
H9B C9 H9C 109.5
N1 C10 H10A 109.5
N1 C10 H10B 109.5
H10A C10 H10B 109.5
N1 C10 H10C 109.5
H10A C10 H10C 109.5
H10B C10 H10C 109.5
N2 C11 H11A 109.5
N2 C11 H11B 109.5
H11A C11 H11B 109.5
N2 C11 H11C 109.5
H11A C11 H11C 109.5
H11B C11 H11C 109.5

loop_
_geom_bond_atom_site_label_1
_geom_bond_atom_site_label_2
_geom_bond_distance
O1 C1 1.213(4)
O2 C2 1.222(4)
O3 C7 1.315(5)
O3 C8 1.453(6)
O4 C7 1.187(5)
N1 C2 1.390(5)
N1 C1 1.413(5)
N1 C10 1.471(5)
N2 C2 1.364(5)
N2 C3 1.373(4)
N2 C11 1.461(5)
N3 C5 1.331(5)
N3 C4 1.383(4)
N3 C6 1.453(5)
N4 C5 1.318(5)
N4 C3 1.351(5)
C1 C4 1.417(5)
C3 C4 1.355(5)
C5 H5 0.9300
C6 C7 1.501(6)
C6 H6A 0.9700
C6 H6B 0.9700
C8 C9 1.364(7)
C8 H8A 0.9700
C8 H8B 0.9700
C9 H9A 0.9600
C9 H9B 0.9600
C9 H9C 0.9600
C10 H10A 0.9600
C10 H10B 0.9600
C10 H10C 0.9600
C11 H11A 0.9600
C11 H11B 0.9600
C11 H11C 0.9600

loop_
_geom_hbond_atom_site_label_D
_geom_hbond_atom_site_label_H
_geom_hbond_atom_site_label_A
_geom_hbond_site_symmetry_A
_geom_hbond_distance_DH
_geom_hbond_distance_HA
_geom_hbond_distance_DA
_geom_hbond_angle_DHA
_geom_hbond_publ_flag
C6 H6A O2 1_656 0.97 2.42 3.363(5) 166 yes

loop_
_cod_related_entry_id
_cod_related_entry_database
_cod_related_entry_code
1 ChemSpider 589642
